data_8107352
loop_
_publ_author_name
'Huang, Yujiao'
'Li, Ben'
'Miao, Siyi'
'Luo, Linhui'
'Pang, Haixia'
'Tang, Qiang'

_publ_section_title
;
 Crystal structure of diaqua-bis(4-(hydroxymethyl)-benzoato-k1 O)zinc(II),
 C16H18O8Zn
;
_journal_issue 1
_journal_name_full 'Zeitschrift f\"ur Kristallographie - New Crystal Structures'
_journal_page_first 57
_journal_page_last 59
_journal_paper_doi 10.1515/ncrs-2022-0428
_journal_volume 238
_journal_year 2023
_chemical_formula_moiety 'C16 H18 O8 Zn'
_chemical_formula_sum 'C16 H18 O8 Zn'
_chemical_formula_weight 403.67
_space_group_crystal_system monoclinic
_space_group_IT_number 15
_space_group_name_Hall '-I 2ya'
_space_group_name_H-M_alt 'I 1 2/a 1'
_atom_sites_solution_hydrogens mixed
_atom_sites_solution_primary dual
_cell_angle_alpha 90
_cell_angle_beta 101.536(7)
_cell_angle_gamma 90
_cell_formula_units_Z 4
_cell_length_a 12.152(2)
_cell_length_b 5.0051(8)
_cell_length_c 27.273(5)
_cell_measurement_reflns_used 1467
_cell_measurement_temperature 296(1)
_cell_measurement_theta_max 22.65
_cell_measurement_theta_min 3.05
_cell_volume 1625.3(5)
_computing_cell_refinement 'Bruker SAINT(Bruker, 2009)'
_computing_data_collection 'Bruker APEX2[1]'
_computing_data_reduction 'Bruker SAINT(Bruker, 2009)'
_computing_molecular_graphics 'Olex2 1.3 (Dolomanov et al., 2009)'
_computing_publication_material 'Olex2 1.3 (Dolomanov et al., 2009)'
_computing_structure_refinement 'XL  (Sheldrick, 2008)[2]'
_computing_structure_solution 'XM  (Sheldrick, 2008)[3]'
_diffrn_ambient_temperature 296(1)
_diffrn_measured_fraction_theta_full 0.997
_diffrn_measured_fraction_theta_max 0.934
_diffrn_measurement_device_type 'Bruker APEX-II CCD'
_diffrn_measurement_method '\f and \w scans'
_diffrn_radiation_type MoK\a
_diffrn_radiation_wavelength 0.71073
_diffrn_reflns_av_R_equivalents 0.0593
_diffrn_reflns_av_unetI/netI 0.0657
_diffrn_reflns_Laue_measured_fraction_full 0.997
_diffrn_reflns_Laue_measured_fraction_max 0.934
_diffrn_reflns_limit_h_max 15
_diffrn_reflns_limit_h_min -17
_diffrn_reflns_limit_k_max 7
_diffrn_reflns_limit_k_min -7
_diffrn_reflns_limit_l_max 39
_diffrn_reflns_limit_l_min -39
_diffrn_reflns_number 8502
_diffrn_reflns_point_group_measured_fraction_full 0.997
_diffrn_reflns_point_group_measured_fraction_max 0.934
_diffrn_reflns_theta_full 25.242
_diffrn_reflns_theta_max 32.161
_diffrn_reflns_theta_min 3.049
_diffrn_source_current 30.0
_diffrn_source_power 1.5
_diffrn_source_voltage 50.0
_exptl_absorpt_coefficient_mu 1.554
_exptl_absorpt_correction_T_max 0.975
_exptl_absorpt_correction_T_min 0.864
_exptl_absorpt_correction_type multi-scan
_exptl_absorpt_process_details 'SADABS, (Sheldrick,2008)'
_exptl_crystal_colour colourless
_exptl_crystal_colour_primary colourless
_exptl_crystal_density_diffrn 1.650
_exptl_crystal_description block
_exptl_crystal_F_000 832
_exptl_crystal_size_max 0.12
_exptl_crystal_size_mid 0.1
_exptl_crystal_size_min 0.08
_refine_diff_density_max 0.586
_refine_diff_density_min -0.553
_refine_diff_density_rms 0.097
_refine_ls_extinction_coef .
_refine_ls_extinction_method none
_refine_ls_goodness_of_fit_ref 0.999
_refine_ls_hydrogen_treatment constr
_refine_ls_matrix_type full
_refine_ls_number_parameters 114
_refine_ls_number_reflns 2683
_refine_ls_number_restraints 0
_refine_ls_restrained_S_all 0.999
_refine_ls_R_factor_all 0.0865
_refine_ls_R_factor_gt 0.0516
_refine_ls_shift/su_max 0.000
_refine_ls_shift/su_mean 0.000
_refine_ls_structure_factor_coef Fsqd
_refine_ls_weighting_details 'w=1/[\s^2^(Fo^2^)+(0.0753P)^2^] where P=(Fo^2^+2Fc^2^)/3'
_refine_ls_weighting_scheme calc
_refine_ls_wR_factor_gt 0.1250
_refine_ls_wR_factor_ref 0.1428
_reflns_Friedel_coverage 0.000
_reflns_Friedel_fraction_full .
_reflns_Friedel_fraction_max .
_reflns_number_gt 1804
_reflns_number_total 2683
_reflns_threshold_expression 'I > 2\s(I)'
_cod_data_source_file suppl_j_ncrs-2022-0428_suppl.cif
_cod_data_source_block mo
_cod_database_code 8107352
_shelx_space_group_comment
;
The symmetry employed for this shelxl refinement is uniquely defined
by the following loop, which should always be used as a source of
symmetry information in preference to the above space-group names.
They are only intended as comments.
;
_shelx_estimated_absorpt_t_max 0.886
_shelx_estimated_absorpt_t_min 0.835
_olex2_refinement_description
;
1. Fixed Uiso
 At 1.2 times of:
  All C(H) groups, All C(H,H) groups
 At 1.5 times of:
  All O(H) groups, All O(H,H) groups
2.a Riding coordinates:
 O3(H3A,H3B), O4(H4)
2.b Secondary CH2 refined with riding coordinates:
 C8(H8A,H8B)
2.c Aromatic/amide H refined with riding coordinates:
 C2(H2), C3(H3), C5(H5), C6(H6)
;
_olex2_submission_special_instructions 'No special instructions were received'
_publcif_funding_html
;
;

loop_
_space_group_symop_operation_xyz
'x, y, z'
'-x+1/2, y, -z'
'x+1/2, y+1/2, z+1/2'
'-x+1, y+1/2, -z+1/2'
'-x, -y, -z'
'x-1/2, -y, z'
'-x+1/2, -y+1/2, -z+1/2'
'x, -y+1/2, z+1/2'

loop_
_atom_site_label
_atom_site_type_symbol
_atom_site_fract_x
_atom_site_fract_y
_atom_site_fract_z
_atom_site_U_iso_or_equiv
_atom_site_adp_type
_atom_site_occupancy
_atom_site_site_symmetry_order
_atom_site_calc_flag
_atom_site_refinement_flags_posn
_atom_site_refinement_flags_adp
_atom_site_refinement_flags_occupancy
_atom_site_disorder_assembly
_atom_site_disorder_group
Zn1 Zn 0.250000 0.07395(9) 0.500000 0.03397(17) Uani 1 2 d S T P . .
O1 O 0.23136(17) 0.3320(4) 0.44306(7) 0.0356(4) Uani 1 1 d . . . . .
O2 O 0.41157(18) 0.2527(4) 0.46461(8) 0.0418(5) Uani 1 1 d . . . . .
O3 O 0.36122(17) -0.2058(4) 0.52767(8) 0.0422(5) Uani 1 1 d . . . . .
H3A H 0.335282 -0.306215 0.546251 0.063 Uiso 1 1 d R U . . .
H3B H 0.418732 -0.135805 0.543211 0.063 Uiso 1 1 d R U . . .
O4 O 0.4828(3) 1.1050(5) 0.26783(13) 0.0858(12) Uani 1 1 d . . . . .
H4 H 0.467313 0.955961 0.255949 0.129 Uiso 1 1 d R U . . .
C1 C 0.3498(2) 0.5713(5) 0.39939(10) 0.0284(5) Uani 1 1 d . . . . .
C2 C 0.4550(3) 0.6760(7) 0.40037(11) 0.0393(7) Uani 1 1 d . . . . .
H2 H 0.515386 0.620562 0.424821 0.047 Uiso 1 1 calc R U . . .
C3 C 0.4715(3) 0.8643(7) 0.36501(12) 0.0423(7) Uani 1 1 d . . . . .
H3 H 0.542939 0.933144 0.365899 0.051 Uiso 1 1 calc R U . . .
C4 C 0.3826(3) 0.9498(6) 0.32860(11) 0.0396(7) Uani 1 1 d . . . . .
C5 C 0.2783(3) 0.8448(8) 0.32810(12) 0.0478(8) Uani 1 1 d . . . . .
H5 H 0.217923 0.901357 0.303734 0.057 Uiso 1 1 calc R U . . .
C6 C 0.2604(2) 0.6582(7) 0.36264(11) 0.0404(7) Uani 1 1 d . . . . .
H6 H 0.188711 0.590100 0.361469 0.049 Uiso 1 1 calc R U . . .
C7 C 0.3326(2) 0.3712(5) 0.43759(10) 0.0308(6) Uani 1 1 d . . . . .
C8 C 0.3997(4) 1.1633(8) 0.29231(15) 0.0607(11) Uani 1 1 d . . . . .
H8A H 0.330318 1.188505 0.268086 0.073 Uiso 1 1 calc R U . . .
H8B H 0.417269 1.330152 0.310276 0.073 Uiso 1 1 calc R U . . .

loop_
_atom_site_aniso_label
_atom_site_aniso_U_11
_atom_site_aniso_U_22
_atom_site_aniso_U_33
_atom_site_aniso_U_23
_atom_site_aniso_U_13
_atom_site_aniso_U_12
Zn1 0.0428(3) 0.0196(2) 0.0380(3) 0.000 0.00439(19) 0.000
O1 0.0337(11) 0.0300(10) 0.0469(11) 0.0017(8) 0.0174(9) -0.0062(8)
O2 0.0406(12) 0.0373(12) 0.0506(12) 0.0133(9) 0.0167(9) 0.0086(10)
O3 0.0333(11) 0.0273(11) 0.0677(14) 0.0114(10) 0.0146(10) 0.0013(9)
O4 0.150(3) 0.0379(15) 0.100(2) 0.0104(14) 0.098(2) 0.0105(17)
C1 0.0266(13) 0.0268(13) 0.0341(12) -0.0001(10) 0.0111(10) 0.0002(11)
C2 0.0303(15) 0.0418(16) 0.0447(16) 0.0166(13) 0.0053(12) 0.0003(13)
C3 0.0362(16) 0.0413(17) 0.0523(18) 0.0139(13) 0.0162(13) -0.0017(13)
C4 0.0487(18) 0.0354(16) 0.0397(15) 0.0093(12) 0.0210(13) 0.0121(14)
C5 0.0373(17) 0.062(2) 0.0430(16) 0.0180(15) 0.0065(13) 0.0136(16)
C6 0.0260(14) 0.0505(18) 0.0449(16) 0.0080(13) 0.0074(11) -0.0019(13)
C7 0.0375(15) 0.0227(12) 0.0351(13) -0.0018(9) 0.0143(11) -0.0005(10)
C8 0.073(3) 0.055(2) 0.063(2) 0.0322(19) 0.037(2) 0.024(2)

loop_
_atom_type_symbol
_atom_type_description
_atom_type_scat_dispersion_real
_atom_type_scat_dispersion_imag
_atom_type_scat_source
C C 0.0033 0.0016 'International Tables Vol C Tables 4.2.6.8 and 6.1.1.4'
H H 0.0000 0.0000 'International Tables Vol C Tables 4.2.6.8 and 6.1.1.4'
O O 0.0106 0.0060 'International Tables Vol C Tables 4.2.6.8 and 6.1.1.4'
Zn Zn 0.2839 1.4301 'International Tables Vol C Tables 4.2.6.8 and 6.1.1.4'

loop_
_geom_angle_atom_site_label_1
_geom_angle_atom_site_label_2
_geom_angle_atom_site_label_3
_geom_angle
_geom_angle_site_symmetry_1
_geom_angle_site_symmetry_3
O1 Zn1 O1 99.45(12) 2_556 .
O3 Zn1 O1 135.52(8) . .
O3 Zn1 O1 101.39(9) . 2_556
O3 Zn1 O1 135.53(8) 2_556 2_556
O3 Zn1 O1 101.39(9) 2_556 .
O3 Zn1 O3 90.40(13) . 2_556
C7 O1 Zn1 103.12(18) . .
Zn1 O3 H3A 110.5 . .
Zn1 O3 H3B 109.9 . .
H3A O3 H3B 109.6 . .
C8 O4 H4 104.9 . .
C2 C1 C6 118.9(3) . .
C2 C1 C7 120.1(2) . .
C6 C1 C7 121.0(2) . .
C1 C2 H2 119.8 . .
C1 C2 C3 120.4(3) . .
C3 C2 H2 119.8 . .
C2 C3 H3 119.7 . .
C4 C3 C2 120.5(3) . .
C4 C3 H3 119.7 . .
C3 C4 C8 120.2(3) . .
C5 C4 C3 118.5(3) . .
C5 C4 C8 121.2(3) . .
C4 C5 H5 119.1 . .
C4 C5 C6 121.8(3) . .
C6 C5 H5 119.1 . .
C1 C6 H6 120.1 . .
C5 C6 C1 119.9(3) . .
C5 C6 H6 120.1 . .
O1 C7 C1 117.1(2) . .
O2 C7 O1 120.3(2) . .
O2 C7 C1 122.5(3) . .
O4 C8 C4 112.9(3) . .
O4 C8 H8A 109.0 . .
O4 C8 H8B 109.0 . .
C4 C8 H8A 109.0 . .
C4 C8 H8B 109.0 . .
H8A C8 H8B 107.8 . .

loop_
_geom_bond_atom_site_label_1
_geom_bond_atom_site_label_2
_geom_bond_distance
_geom_bond_site_symmetry_2
Zn1 O1 1.997(2) .
Zn1 O1 1.997(2) 2_556
Zn1 O3 1.987(2) 2_556
Zn1 O3 1.987(2) .
O1 C7 1.283(3) .
O2 C7 1.238(3) .
O3 H3A 0.8200 .
O3 H3B 0.8200 .
O4 H4 0.8200 .
O4 C8 1.349(4) .
C1 C2 1.377(4) .
C1 C6 1.392(4) .
C1 C7 1.490(4) .
C2 H2 0.9300 .
C2 C3 1.391(4) .
C3 H3 0.9300 .
C3 C4 1.381(5) .
C4 C5 1.370(5) .
C4 C8 1.499(4) .
C5 H5 0.9300 .
C5 C6 1.374(5) .
C6 H6 0.9300 .
C8 H8A 0.9700 .
C8 H8B 0.9700 .

loop_
_geom_hbond_atom_site_label_D
_geom_hbond_atom_site_label_H
_geom_hbond_atom_site_label_A
_geom_hbond_distance_DH
_geom_hbond_distance_HA
_geom_hbond_distance_DA
_geom_hbond_angle_DHA
_geom_hbond_site_symmetry_A
_geom_hbond_publ_flag
O3 H3A O1 0.82 2.03 2.759(3) 148.2 2_546 yes
O3 H3B O2 0.82 2.19 2.737(3) 123.8 5_656 yes
O4 H4 O4 0.82 2.01 2.747(2) 149.7 4_545 yes

loop_
_geom_torsion_atom_site_label_1
_geom_torsion_atom_site_label_2
_geom_torsion_atom_site_label_3
_geom_torsion_atom_site_label_4
_geom_torsion
_geom_torsion_site_symmetry_1
_geom_torsion_site_symmetry_2
_geom_torsion_site_symmetry_3
_geom_torsion_site_symmetry_4
Zn1 O1 C7 O2 1.2(3) . . . .
Zn1 O1 C7 C1 -176.22(19) . . . .
C1 C2 C3 C4 0.3(5) . . . .
C2 C1 C6 C5 0.2(5) . . . .
C2 C1 C7 O1 162.6(3) . . . .
C2 C1 C7 O2 -14.7(4) . . . .
C2 C3 C4 C5 -0.1(5) . . . .
C2 C3 C4 C8 176.7(3) . . . .
C3 C4 C5 C6 -0.1(5) . . . .
C3 C4 C8 O4 54.5(5) . . . .
C4 C5 C6 C1 0.0(5) . . . .
C5 C4 C8 O4 -128.7(4) . . . .
C6 C1 C2 C3 -0.4(5) . . . .
C6 C1 C7 O1 -16.5(4) . . . .
C6 C1 C7 O2 166.1(3) . . . .
C7 C1 C2 C3 -179.6(3) . . . .
C7 C1 C6 C5 179.4(3) . . . .
C8 C4 C5 C6 -176.9(3) . . . .
